data_7029929
loop_
_publ_author_name
'Zheng, Fangrui'
'Xie, Zuowei'

_publ_section_title
;
 Reaction of o-carboranes with sterically demanding N-heterocyclic
 carbene: synthesis and structural characterization of 1 : 1 adducts.
;
_journal_issue 41
_journal_name_full 'Dalton transactions (Cambridge, England : 2003)'
_journal_page_first 12907
_journal_page_last 12914
_journal_paper_doi 10.1039/c2dt31765f
_journal_volume 41
_journal_year 2012
_chemical_formula_sum 'C29 H47 B10 I N2'
_chemical_formula_weight 658.69
_chemical_name_systematic
;
?
;
_space_group_IT_number 62
_symmetry_cell_setting orthorhombic
_symmetry_space_group_name_Hall '-P 2ac 2n'
_symmetry_space_group_name_H-M 'P n m a'
_atom_sites_solution_hydrogens geom
_atom_sites_solution_primary direct
_atom_sites_solution_secondary difmap
_audit_creation_method SHELXL-97
_cell_angle_alpha 90.00
_cell_angle_beta 90.00
_cell_angle_gamma 90.00
_cell_formula_units_Z 4
_cell_length_a 19.8259(9)
_cell_length_b 16.3334(6)
_cell_length_c 10.7837(4)
_cell_measurement_reflns_used 220
_cell_measurement_temperature 296(2)
_cell_measurement_theta_max 15
_cell_measurement_theta_min 15
_cell_volume 3492.0(2)
_computing_cell_refinement 'BRUKER KAPPA APEXII DUO DIFFRACTOMETER'
_computing_data_collection 'BRUKER KAPPA APEXII DUO DIFFRACTOMETER'
_computing_data_reduction 'BRUKER KAPPA APEXII DUO DIFFRACTOMETER'
_computing_molecular_graphics 'SIEMENS SHELXTL'
_computing_publication_material 'SIEMENS SHELXTL'
_computing_structure_refinement 'SHELXL-97 (Sheldrick, 2008)'
_computing_structure_solution 'SHELXS-97 (Sheldrick, 2008)'
_diffrn_ambient_temperature 296(2)
_diffrn_measured_fraction_theta_full 1.000
_diffrn_measured_fraction_theta_max 1.000
_diffrn_measurement_device_type 'BRUKER KAPPA APEXII DUO DIFFRACTOMETER'
_diffrn_measurement_method 'PHI & OMEGA SCAN'
_diffrn_radiation_monochromator graphite
_diffrn_radiation_source 'fine-focus sealed tube'
_diffrn_radiation_type MoK\a
_diffrn_radiation_wavelength 0.71073
_diffrn_reflns_av_R_equivalents 0.0572
_diffrn_reflns_av_sigmaI/netI 0.0301
_diffrn_reflns_limit_h_max 23
_diffrn_reflns_limit_h_min -23
_diffrn_reflns_limit_k_max 19
_diffrn_reflns_limit_k_min -19
_diffrn_reflns_limit_l_max 12
_diffrn_reflns_limit_l_min -12
_diffrn_reflns_number 26629
_diffrn_reflns_theta_full 25.25
_diffrn_reflns_theta_max 25.25
_diffrn_reflns_theta_min 2.05
_exptl_absorpt_coefficient_mu 0.939
_exptl_absorpt_correction_T_max 0.7456
_exptl_absorpt_correction_T_min 0.6481
_exptl_absorpt_correction_type multi-scan
_exptl_crystal_colour colourless
_exptl_crystal_density_diffrn 1.253
_exptl_crystal_density_method 'not measured'
_exptl_crystal_description block
_exptl_crystal_F_000 1352
_exptl_crystal_size_max 0.40
_exptl_crystal_size_mid 0.30
_exptl_crystal_size_min 0.20
_refine_diff_density_max 0.889
_refine_diff_density_min -0.791
_refine_diff_density_rms 0.058
_refine_ls_extinction_method none
_refine_ls_goodness_of_fit_ref 1.086
_refine_ls_hydrogen_treatment riding
_refine_ls_matrix_type full
_refine_ls_number_parameters 199
_refine_ls_number_reflns 3280
_refine_ls_number_restraints 0
_refine_ls_restrained_S_all 1.086
_refine_ls_R_factor_all 0.0497
_refine_ls_R_factor_gt 0.0381
_refine_ls_shift/su_max 0.001
_refine_ls_shift/su_mean 0.000
_refine_ls_structure_factor_coef Fsqd
_refine_ls_weighting_details 'calc w=1/[\s^2^(Fo^2^)+(0.0452P)^2^+3.0636P] where P=(Fo^2^+2Fc^2^)/3'
_refine_ls_weighting_scheme calc
_refine_ls_wR_factor_gt 0.0979
_refine_ls_wR_factor_ref 0.1062
_reflns_number_gt 2704
_reflns_number_total 3280
_reflns_threshold_expression >2sigma(I)
_cod_data_source_file c2dt31765f.txt
_cod_data_source_block 3e
_cod_depositor_comments
;
The following automatic conversions were performed:

'_symmetry_cell_setting' value 'Orthorhombic' changed to
'orthorhombic' according to
/usr/data/users/saulius/automatic-downloads/retrospective/RSC/lib/dictionaries/cif_core.dic
dictionary named 'cif_core.dic' version 2.4.2 from 2011-04-26.

Automatic conversion script
Id: cif_fix_values 2281 2013-09-26 08:29:07Z andrius 
;
_cod_original_sg_symbol_H-M Pnma
_cod_database_code 7029929

loop_
_symmetry_equiv_pos_as_xyz
'x, y, z'
'-x+1/2, -y, z+1/2'
'-x, y+1/2, -z'
'x+1/2, -y+1/2, -z+1/2'
'-x, -y, -z'
'x-1/2, y, -z-1/2'
'x, -y-1/2, z'
'-x-1/2, y-1/2, z-1/2'

loop_
_atom_site_label
_atom_site_type_symbol
_atom_site_fract_x
_atom_site_fract_y
_atom_site_fract_z
_atom_site_U_iso_or_equiv
_atom_site_adp_type
_atom_site_occupancy
_atom_site_symmetry_multiplicity
_atom_site_calc_flag
_atom_site_refinement_flags
I1 I 0.469818(17) 0.2500 0.20529(4) 0.07118(17) Uani 1 2 d S
N1 N 0.09362(10) 0.18445(11) -0.09185(18) 0.0267(4) Uani 1 1 d .
B1 B 0.4098(2) 0.2500 -0.1038(5) 0.0415(10) Uani 1 2 d S
H1 H 0.4608 0.2500 -0.1440 0.050 Uiso 1 2 calc SR
B2 B 0.37382(16) 0.16291(19) -0.0295(3) 0.0420(7) Uani 1 1 d .
H2 H 0.4010 0.1046 -0.0192 0.050 Uiso 1 1 calc R
B3 B 0.3971(2) 0.2500 0.0576(5) 0.0386(10) Uani 1 2 d S
B6 B 0.34249(16) 0.1949(2) -0.1727(3) 0.0429(8) Uani 1 1 d .
H6 H 0.3510 0.1574 -0.2560 0.051 Uiso 1 1 calc R
B10 B 0.2658(2) 0.2500 -0.1547(4) 0.0351(9) Uani 1 2 d S
H10 H 0.2308 0.2500 -0.2338 0.042 Uiso 1 2 calc SR
B11 B 0.28255(15) 0.16588(18) -0.0530(3) 0.0374(7) Uani 1 1 d .
H11 H 0.2547 0.1081 -0.0423 0.045 Uiso 1 1 calc R
B12 B 0.21202(19) 0.2500 -0.0308(4) 0.0297(8) Uani 1 2 d S
H12A H 0.1770 0.2500 0.0484 0.036 Uiso 1 2 calc SR
C7 C 0.32103(13) 0.20328(16) 0.0732(3) 0.0355(6) Uani 1 1 d .
H7 H 0.2919 0.1804 0.1527 0.043 Uiso 1 1 calc R
C11 C 0.13429(16) 0.2500 -0.0788(3) 0.0249(7) Uani 1 2 d S
C12 C 0.02804(12) 0.20915(16) -0.1124(3) 0.0353(6) Uani 1 1 d .
H12 H -0.0091 0.1753 -0.1240 0.042 Uiso 1 1 calc R
C13 C 0.11611(12) 0.09946(14) -0.0983(2) 0.0292(5) Uani 1 1 d .
C14 C 0.11815(12) 0.05317(15) 0.0097(2) 0.0339(6) Uani 1 1 d .
C15 C 0.14043(15) -0.02738(17) -0.0023(3) 0.0472(7) Uani 1 1 d .
H15A H 0.1430 -0.0605 0.0677 0.057 Uiso 1 1 calc R
C16 C 0.15855(18) -0.05872(18) -0.1154(3) 0.0578(9) Uani 1 1 d .
H16A H 0.1734 -0.1126 -0.1210 0.069 Uiso 1 1 calc R
C17 C 0.15495(17) -0.01172(18) -0.2199(3) 0.0508(8) Uani 1 1 d .
H17A H 0.1672 -0.0344 -0.2957 0.061 Uiso 1 1 calc R
C18 C 0.13349(13) 0.06908(16) -0.2154(2) 0.0362(6) Uani 1 1 d .
C19 C 0.12864(15) 0.11917(17) -0.3334(3) 0.0420(6) Uani 1 1 d .
H19A H 0.1242 0.1768 -0.3095 0.050 Uiso 1 1 calc R
C20 C 0.06557(17) 0.0956(2) -0.4068(3) 0.0585(8) Uani 1 1 d .
H20A H 0.0265 0.1014 -0.3549 0.088 Uiso 1 1 calc R
H20B H 0.0693 0.0399 -0.4340 0.088 Uiso 1 1 calc R
H20C H 0.0613 0.1309 -0.4776 0.088 Uiso 1 1 calc R
C21 C 0.19139(18) 0.1115(3) -0.4145(3) 0.0654(10) Uani 1 1 d .
H21A H 0.2305 0.1271 -0.3675 0.098 Uiso 1 1 calc R
H21B H 0.1870 0.1468 -0.4853 0.098 Uiso 1 1 calc R
H21C H 0.1961 0.0559 -0.4418 0.098 Uiso 1 1 calc R
C22 C 0.09750(15) 0.08532(17) 0.1355(3) 0.0424(6) Uani 1 1 d .
H22A H 0.0816 0.1417 0.1251 0.051 Uiso 1 1 calc R
C23 C 0.03981(19) 0.0348(3) 0.1902(4) 0.0682(10) Uani 1 1 d .
H23A H 0.0024 0.0346 0.1335 0.102 Uiso 1 1 calc R
H23B H 0.0259 0.0583 0.2676 0.102 Uiso 1 1 calc R
H23C H 0.0548 -0.0204 0.2037 0.102 Uiso 1 1 calc R
C24 C 0.1568(2) 0.0864(3) 0.2257(3) 0.0764(12) Uani 1 1 d .
H24A H 0.1929 0.1183 0.1912 0.115 Uiso 1 1 calc R
H24B H 0.1721 0.0314 0.2397 0.115 Uiso 1 1 calc R
H24C H 0.1427 0.1101 0.3029 0.115 Uiso 1 1 calc R

loop_
_atom_site_aniso_label
_atom_site_aniso_U_11
_atom_site_aniso_U_22
_atom_site_aniso_U_33
_atom_site_aniso_U_23
_atom_site_aniso_U_13
_atom_site_aniso_U_12
I1 0.0510(2) 0.0838(3) 0.0788(3) 0.000 -0.03008(16) 0.000
N1 0.0270(10) 0.0234(10) 0.0296(11) -0.0016(8) -0.0003(8) -0.0010(8)
B1 0.027(2) 0.045(2) 0.052(3) 0.000 0.0057(19) 0.000
B2 0.0353(16) 0.0293(15) 0.062(2) -0.0026(14) -0.0007(15) 0.0034(12)
B3 0.028(2) 0.037(2) 0.051(3) 0.000 -0.0037(19) 0.000
B6 0.0381(17) 0.0462(19) 0.0444(19) -0.0130(15) 0.0069(14) 0.0013(14)
B10 0.032(2) 0.040(2) 0.033(2) 0.000 0.0023(18) 0.000
B11 0.0350(15) 0.0281(14) 0.0489(18) -0.0026(13) -0.0004(13) -0.0026(12)
B12 0.0295(19) 0.0224(18) 0.037(2) 0.000 0.0017(17) 0.000
C7 0.0289(13) 0.0358(14) 0.0417(15) 0.0065(12) -0.0008(11) -0.0028(11)
C11 0.0278(17) 0.0232(16) 0.0237(17) 0.000 0.0013(13) 0.000
C12 0.0281(13) 0.0332(12) 0.0447(15) -0.0010(12) -0.0024(11) -0.0028(10)
C13 0.0275(12) 0.0219(12) 0.0382(14) -0.0011(10) -0.0038(10) -0.0011(9)
C14 0.0324(13) 0.0305(13) 0.0389(15) 0.0029(11) -0.0064(11) -0.0057(10)
C15 0.0547(18) 0.0333(15) 0.0535(19) 0.0083(13) -0.0120(14) 0.0041(12)
C16 0.074(2) 0.0299(15) 0.070(2) -0.0060(15) -0.0098(18) 0.0170(14)
C17 0.066(2) 0.0363(15) 0.050(2) -0.0127(14) -0.0042(15) 0.0102(14)
C18 0.0389(14) 0.0302(13) 0.0394(16) -0.0052(11) -0.0034(11) 0.0009(11)
C19 0.0569(17) 0.0350(14) 0.0341(15) -0.0047(12) 0.0041(13) 0.0013(13)
C20 0.060(2) 0.065(2) 0.0508(19) 0.0057(16) -0.0107(16) 0.0091(16)
C21 0.064(2) 0.084(3) 0.048(2) -0.0086(18) 0.0105(16) -0.0079(19)
C22 0.0518(16) 0.0381(14) 0.0374(16) 0.0052(12) 0.0012(12) -0.0061(13)
C23 0.062(2) 0.072(2) 0.071(3) 0.0017(19) 0.0191(18) -0.0157(18)
C24 0.078(3) 0.107(3) 0.045(2) -0.001(2) -0.0085(18) -0.027(2)

loop_
_atom_type_symbol
_atom_type_description
_atom_type_scat_dispersion_real
_atom_type_scat_dispersion_imag
_atom_type_scat_source
C C 0.0033 0.0016 'International Tables Vol C Tables 4.2.6.8 and 6.1.1.4'
H H 0.0000 0.0000 'International Tables Vol C Tables 4.2.6.8 and 6.1.1.4'
B B 0.0013 0.0007 'International Tables Vol C Tables 4.2.6.8 and 6.1.1.4'
N N 0.0061 0.0033 'International Tables Vol C Tables 4.2.6.8 and 6.1.1.4'
I I -0.4742 1.8119 'International Tables Vol C Tables 4.2.6.8 and 6.1.1.4'

loop_
_geom_angle_atom_site_label_1
_geom_angle_atom_site_label_2
_geom_angle_atom_site_label_3
_geom_angle
_geom_angle_site_symmetry_1
_geom_angle_site_symmetry_3
C11 N1 C12 110.4(2) . .
C11 N1 C13 125.3(2) . .
C12 N1 C13 123.95(19) . .
B3 B1 B6 107.9(3) . .
B3 B1 B6 107.9(3) . 7_565
B6 B1 B6 61.0(3) . 7_565
B3 B1 B2 59.83(18) . .
B6 B1 B2 58.80(18) . .
B6 B1 B2 107.0(3) 7_565 .
B3 B1 B2 59.83(18) . 7_565
B6 B1 B2 107.0(3) . 7_565
B6 B1 B2 58.80(18) 7_565 7_565
B2 B1 B2 106.0(3) . 7_565
C7 B2 B6 104.3(2) . .
C7 B2 B3 59.3(2) . .
B6 B2 B3 108.8(2) . .
C7 B2 B1 103.6(2) . .
B6 B2 B1 60.4(2) . .
B3 B2 B1 59.5(2) . .
C7 B2 B11 57.15(16) . .
B6 B2 B11 61.14(18) . .
B3 B2 B11 108.1(2) . .
B1 B2 B11 108.3(2) . .
C7 B3 C7 53.4(2) . 7_565
C7 B3 B1 103.0(3) . .
C7 B3 B1 103.0(3) 7_565 .
C7 B3 B2 57.25(17) . .
C7 B3 B2 100.5(2) 7_565 .
B1 B3 B2 60.72(19) . .
C7 B3 B2 100.5(2) . 7_565
C7 B3 B2 57.25(17) 7_565 7_565
B1 B3 B2 60.72(19) . 7_565
B2 B3 B2 107.3(3) . 7_565
C7 B3 I1 121.5(2) . .
C7 B3 I1 121.5(2) 7_565 .
B1 B3 I1 129.6(3) . .
B2 B3 I1 124.72(16) . .
B2 B3 I1 124.72(16) 7_565 .
B2 B6 B1 60.9(2) . .
B2 B6 B10 111.1(2) . .
B1 B6 B10 110.0(2) . .
B2 B6 B6 107.44(15) . 7_565
B1 B6 B6 59.52(13) . 7_565
B10 B6 B6 59.59(13) . 7_565
B2 B6 B11 61.68(18) . .
B1 B6 B11 109.1(3) . .
B10 B6 B11 59.68(17) . .
B6 B6 B11 105.13(14) 7_565 .
B12 B10 B6 128.3(3) . 7_565
B12 B10 B6 128.3(3) . .
B6 B10 B6 60.8(3) 7_565 .
B12 B10 B11 68.68(19) . 7_565
B6 B10 B11 61.31(18) 7_565 7_565
B6 B10 B11 107.3(3) . 7_565
B12 B10 B11 68.68(19) . .
B6 B10 B11 107.3(3) 7_565 .
B6 B10 B11 61.31(18) . .
B11 B10 B11 100.3(3) 7_565 .
C7 B11 B10 107.6(2) . .
C7 B11 B6 100.6(2) . .
B10 B11 B6 59.01(19) . .
C7 B11 B2 56.39(17) . .
B10 B11 B2 106.8(2) . .
B6 B11 B2 57.18(18) . .
C7 B11 B12 88.3(2) . .
B10 B11 B12 53.75(19) . .
B6 B11 B12 111.5(2) . .
B2 B11 B12 134.6(2) . .
C11 B12 B10 110.0(3) . .
C11 B12 B11 129.24(17) . 7_565
B10 B12 B11 57.56(16) . 7_565
C11 B12 B11 129.23(17) . .
B10 B12 B11 57.56(16) . .
B11 B12 B11 88.2(2) 7_565 .
C7 C7 B2 113.39(14) 7_565 .
C7 C7 B11 111.39(13) 7_565 .
B2 C7 B11 66.46(18) . .
C7 C7 B3 63.29(11) 7_565 .
B2 C7 B3 63.44(18) . .
B11 C7 B3 119.2(2) . .
N1 C11 N1 105.2(3) 7_565 .
N1 C11 B12 126.89(14) 7_565 .
N1 C11 B12 126.90(14) . .
C12 C12 N1 107.00(13) 7_565 .
C14 C13 C18 123.8(2) . .
C14 C13 N1 119.1(2) . .
C18 C13 N1 117.1(2) . .
C13 C14 C15 116.4(3) . .
C13 C14 C22 123.7(2) . .
C15 C14 C22 119.8(2) . .
C16 C15 C14 121.2(3) . .
C17 C16 C15 120.7(3) . .
C16 C17 C18 121.5(3) . .
C17 C18 C13 116.4(3) . .
C17 C18 C19 120.2(2) . .
C13 C18 C19 123.4(2) . .
C18 C19 C21 112.7(3) . .
C18 C19 C20 110.5(2) . .
C21 C19 C20 110.4(3) . .
C14 C22 C24 111.5(3) . .
C14 C22 C23 111.2(3) . .
C24 C22 C23 109.7(3) . .

loop_
_geom_bond_atom_site_label_1
_geom_bond_atom_site_label_2
_geom_bond_distance
_geom_bond_site_symmetry_2
I1 B3 2.149(4) .
N1 C11 1.348(3) .
N1 C12 1.379(3) .
N1 C13 1.460(3) .
B1 B3 1.759(7) .
B1 B6 1.773(5) .
B1 B6 1.773(5) 7_565
B1 B2 1.782(4) .
B1 B2 1.782(4) 7_565
B2 C7 1.660(4) .
B2 B6 1.745(5) .
B2 B3 1.766(4) .
B2 B11 1.828(4) .
B3 C7 1.698(4) .
B3 C7 1.698(4) 7_565
B3 B2 1.766(4) 7_565
B6 B10 1.777(5) .
B6 B6 1.799(7) 7_565
B6 B11 1.818(5) .
B10 B12 1.710(6) .
B10 B6 1.777(5) 7_565
B10 B11 1.789(4) 7_565
B10 B11 1.789(4) .
B11 C7 1.675(4) .
B11 B12 1.975(4) .
B12 C11 1.626(5) .
B12 B11 1.975(4) 7_565
C7 C7 1.526(5) 7_565
C11 N1 1.348(3) 7_565
C12 C12 1.335(5) 7_565
C13 C14 1.389(4) .
C13 C18 1.400(4) .
C14 C15 1.394(4) .
C14 C22 1.511(4) .
C15 C16 1.370(5) .
C16 C17 1.365(5) .
C17 C18 1.388(4) .
C18 C19 1.516(4) .
C19 C21 1.526(4) .
C19 C20 1.529(4) .
C22 C24 1.525(5) .
C22 C23 1.529(4) .
